data_7127528
loop_
_publ_author_name
'Chen, Xi'
'Zhang, Zhongyue'
'Chen, Jin'
'Sapchenko, Sergei'
'Han, Xue'
'da-Silva, Ivan'
'Li, Ming'
'Vitorica-Yrezabal, Inigo J'
'Whitehead, George'
'Tang, Chiu C.'
'Awaga, Kunio'
'Yang, Sihai'
'Schr\"oder, Martin'

_publ_section_title
;
 Enhanced proton conductivity in a flexible metal-organic framework
 promoted by single-crystal-to-single-crystal transformation.
;
_journal_issue 1
_journal_name_full 'Chemical communications (Cambridge, England)'
_journal_page_first 65
_journal_page_last 68
_journal_paper_doi 10.1039/d0cc05270a
_journal_volume 57
_journal_year 2021
_chemical_formula_moiety 'C16 H8 O9 Pb2'
_chemical_formula_sum 'C16 H8 O9 Pb2'
_chemical_formula_weight 758.60
_space_group_crystal_system triclinic
_space_group_IT_number 2
_space_group_name_Hall '-P 1'
_space_group_name_H-M_alt 'P -1'
_atom_sites_solution_hydrogens mixed
_audit_creation_date 2020-04-07
_audit_creation_method
;
Olex2 1.3
(compiled 2020.02.04 svn.rd84adfe8 for OlexSys, GUI svn.r6032)
;
_audit_update_record
;
2020-04-07 deposited with the CCDC.	2020-11-17 downloaded from the CCDC.
;
_cell_angle_alpha 81.482(17)
_cell_angle_beta 74.95(2)
_cell_angle_gamma 73.334(18)
_cell_formula_units_Z 2
_cell_length_a 7.3121(17)
_cell_length_b 9.4816(17)
_cell_length_c 11.803(3)
_cell_measurement_reflns_used 757
_cell_measurement_temperature 99.8(8)
_cell_measurement_theta_max 70.0930
_cell_measurement_theta_min 5.9750
_cell_volume 754.6(3)
_computing_cell_refinement 'CrysAlisPro 1.171.40.53 (Rigaku OD, 2019)'
_computing_data_collection 'CrysAlisPro 1.171.40.53 (Rigaku OD, 2019)'
_computing_data_reduction 'CrysAlisPro 1.171.40.53 (Rigaku OD, 2019)'
_computing_molecular_graphics 'Olex2 1.3 (Dolomanov et al., 2009)'
_computing_publication_material 'Olex2 1.3 (Dolomanov et al., 2009)'
_computing_structure_refinement 'SHELXL 2018/3 (Sheldrick, 2015)'
_computing_structure_solution 'SHELXT  (Sheldrick, 2015)'
_diffrn_ambient_temperature 99.8(8)
_diffrn_detector_area_resol_mean 10.0000
_diffrn_measured_fraction_theta_full 0.955
_diffrn_measured_fraction_theta_max 0.911
_diffrn_measurement_details
;
List of Runs (angles in degrees, time in seconds):

  # Type    Start    End  Width  t~exp~   \w     \q     \k     \f   Frames
#--------------------------------------------------------------------------
  1  \w    -27.00  28.00   1.00    1.00    --    5.00 -66.00-103.00   55
  2  \w    -80.00   2.00   1.00    1.00    --  -44.10  66.00  31.00   82
  3  \w   -112.00 -80.00   1.00    1.00    --  -44.10 -66.00-103.00   32
  4  \w   -143.00 -77.00   1.00    1.00    -- -107.20  66.00  31.00   66
  5  \w    -76.00 -30.00   1.00    1.00    -- -107.20  66.00  31.00   46
  6  \w   -159.00 -99.00   1.00    1.00    -- -107.20 -66.00-103.00   60
  7  \w     -8.00  19.00   1.00    1.00    --    5.00  66.00  31.00   27
  8  \w    -37.00  41.00   1.00    1.00    --  -44.10  76.00-180.00   78
  9  \w    -78.00 -40.00   1.00    1.00    --  -44.10  76.00-180.00   38
 10  \w    -75.00  39.00   1.00    1.00    --  -44.10  76.00  90.00  114
 11  \w    -77.00 -15.00   1.00    1.00    --  -44.10 -66.00-103.00   62
 12  \w    -69.00 -35.00   1.00    1.00    -- -107.20  76.00-150.00   34
 13  \w   -106.00 -72.00   1.00    1.00    -- -107.20  76.00-150.00   34
 14  \w   -146.00 -98.00   1.00    1.00    -- -107.20  38.00-120.00   48
 15  \w    -47.00 -20.00   1.00    1.00    -- -107.20  76.00 -60.00   27
 16  \w   -112.00 -70.00   1.00    1.00    -- -107.20  76.00 -60.00   42
 17  \w   -195.00 -95.00   1.00    1.00    -- -107.20 -19.00  60.00  100
 18  \w    -94.00 -18.00   1.00    1.00    -- -107.20 -19.00  60.00   76
 19  \w   -147.00 -47.00   1.00    1.00    -- -107.20  76.00-180.00  100
 20  \w   -148.00-107.00   1.00    1.00    -- -107.20  76.00-150.00   41
 21  \w   -131.00 -21.00   1.00    1.00    -- -107.20  76.00  30.00  110
 22  \w    -82.00 -18.00   1.00    1.00    -- -107.20  38.00  30.00   64
 23  \w   -139.00-103.00   1.00    1.00    -- -107.20  38.00  30.00   36
 24  \w    -97.00 -18.00   1.00    1.00    -- -107.20  38.00-120.00   79
;
_diffrn_measurement_device 'four-circle diffractometer'
_diffrn_measurement_device_type 'XtaLAB AFC11 (RINC): Kappa single'
_diffrn_measurement_method '\w scans'
_diffrn_radiation_type CuK\a
_diffrn_radiation_wavelength 1.54184
_diffrn_reflns_av_unetI/netI 0.0397
_diffrn_reflns_Laue_measured_fraction_full 0.955
_diffrn_reflns_Laue_measured_fraction_max 0.911
_diffrn_reflns_limit_h_max 9
_diffrn_reflns_limit_h_min -9
_diffrn_reflns_limit_k_max 11
_diffrn_reflns_limit_k_min -11
_diffrn_reflns_limit_l_max 14
_diffrn_reflns_limit_l_min -14
_diffrn_reflns_number 5354
_diffrn_reflns_point_group_measured_fraction_full 0.955
_diffrn_reflns_point_group_measured_fraction_max 0.911
_diffrn_reflns_theta_full 67.684
_diffrn_reflns_theta_max 75.946
_diffrn_reflns_theta_min 3.891
_exptl_absorpt_coefficient_mu 43.406
_exptl_absorpt_correction_T_max 1.00000
_exptl_absorpt_correction_T_min 0.66426
_exptl_absorpt_correction_type multi-scan
_exptl_absorpt_process_details
;
CrysAlisPro 1.171.40.53 (Rigaku Oxford Diffraction, 2019)
Empirical absorption correction using spherical harmonics,
 implemented in SCALE3 ABSPACK scaling algorithm.
;
_exptl_crystal_colour 'clear light colourless'
_exptl_crystal_colour_lustre clear
_exptl_crystal_colour_modifier light
_exptl_crystal_colour_primary colourless
_exptl_crystal_density_diffrn 3.338
_exptl_crystal_description needle
_exptl_crystal_F_000 680
_exptl_crystal_size_max 0.24
_exptl_crystal_size_mid 0.051
_exptl_crystal_size_min 0.031
_refine_diff_density_max 10.433
_refine_diff_density_min -5.235
_refine_diff_density_rms 0.633
_refine_ls_extinction_method none
_refine_ls_goodness_of_fit_ref 1.202
_refine_ls_hydrogen_treatment constr
_refine_ls_matrix_type full
_refine_ls_number_parameters 246
_refine_ls_number_reflns 5354
_refine_ls_number_restraints 193
_refine_ls_restrained_S_all 1.182
_refine_ls_R_factor_all 0.1251
_refine_ls_R_factor_gt 0.1003
_refine_ls_shift/su_max 0.000
_refine_ls_shift/su_mean 0.000
_refine_ls_structure_factor_coef Fsqd
_refine_ls_weighting_details 'w=1/[\s^2^(Fo^2^)+(0.2000P)^2^] where P=(Fo^2^+2Fc^2^)/3'
_refine_ls_weighting_scheme calc
_refine_ls_wR_factor_gt 0.2797
_refine_ls_wR_factor_ref 0.3038
_reflns_Friedel_coverage 0.000
_reflns_number_gt 3809
_reflns_number_total 5354
_reflns_threshold_expression 'I > 2\s(I)'
_twin_special_details
;
Component 2 rotated by -179.9275\% 
 around [0.33 0.88 0.33] (reciprocal) or [0.26 0.96 0.09] (direct)
;
_cod_data_source_file d0cc05270a2.cif
_cod_data_source_block rms139_twin1_hklf4
_cod_depositor_comments 'Adding full bibliography for 7127527--7127529.cif.'
_cod_database_code 7127528
_shelx_shelxl_version_number 2018/3
_shelx_space_group_comment
;
The symmetry employed for this shelxl refinement is uniquely defined
by the following loop, which should always be used as a source of
symmetry information in preference to the above space-group names.
They are only intended as comments.
;
_shelx_estimated_absorpt_t_max 0.346
_shelx_estimated_absorpt_t_min 0.034
_olex2_refinement_description
;
1. Twinned data refinement
 Scales: 0.442(3)
 0.558(3)
2. Fixed Uiso
 At 1.2 times of:
  All C(H) groups
 At 1.5 times of:
  All O(H,H) groups
3. Rigid body (RIGU) restrains
 C14, Pb01, O00M, C00E, C004, O006, C00D, C00O, C00V, C00F, C00Q, C005, C00R,
 C00S, O00C, O00L, C00J, C00W, Pb02, C003, C00K, C00N, O00B, O00P, O008, O009
 with sigma for 1-2 distances of 0.002 and sigma for 1-3 distances of 0.002
4.a Rotating group:
 O4(H4A,H4B)
4.b Aromatic/amide H refined with riding coordinates:
 C00D(H00D), C00F(H00F), C00K(H00K), C00R(H00R), C00S(H00S), C14(H14)
;
_olex2_submission_special_instructions 'No special instructions were received'
_oxdiff_exptl_absorpt_empirical_details
;
Empirical correction (ABSPACK) includes:
- Absorption correction using spherical harmonics
- Frame scaling
;

loop_
_space_group_symop_operation_xyz
'x, y, z'
'-x, -y, -z'

loop_
_atom_site_label
_atom_site_type_symbol
_atom_site_fract_x
_atom_site_fract_y
_atom_site_fract_z
_atom_site_U_iso_or_equiv
_atom_site_adp_type
_atom_site_occupancy
_atom_site_site_symmetry_order
_atom_site_calc_flag
_atom_site_refinement_flags_posn
_atom_site_refinement_flags_adp
_atom_site_refinement_flags_occupancy
_atom_site_disorder_assembly
_atom_site_disorder_group
Pb01 Pb 0.59710(17) 0.25606(11) 0.03299(10) 0.0396(4) Uani 1 1 d . . . . .
Pb02 Pb 0.16219(17) 1.05367(12) 0.23422(10) 0.0414(4) Uani 1 1 d . . . . .
C003 C 0.304(6) 0.066(3) 0.891(3) 0.046(7) Uani 1 1 d . . . . .
C004 C 0.549(5) 0.336(3) 0.345(3) 0.045(7) Uani 1 1 d . . . . .
C005 C 0.261(5) 0.733(3) 0.297(3) 0.037(5) Uani 1 1 d . . . . .
O006 O 0.825(4) 0.133(3) 0.358(2) 0.051(5) Uani 1 1 d . . . . .
O008 O -0.297(3) 0.508(2) 0.991(2) 0.044(5) Uani 1 1 d . . . . .
O009 O -0.255(3) 0.680(2) 0.846(2) 0.045(5) Uani 1 1 d . . . . .
O00B O 0.449(4) -0.025(2) 0.831(2) 0.046(5) Uani 1 1 d . . . . .
O00C O 0.130(3) 0.827(2) 0.3611(18) 0.042(5) Uani 1 1 d . . . . .
C00D C 0.455(5) 0.303(3) 0.461(3) 0.040(6) Uani 1 1 d . . . . .
H00D H 0.498639 0.207376 0.498232 0.048 Uiso 1 1 calc R U . . .
C00E C 0.737(5) 0.228(3) 0.288(3) 0.040(5) Uani 1 1 d . . . . .
C00F C 0.241(5) 0.543(3) 0.463(3) 0.044(6) Uani 1 1 d . . . . .
H00F H 0.137363 0.617966 0.503069 0.053 Uiso 1 1 calc R U . . .
C00J C 0.216(5) 0.203(3) 0.829(3) 0.043(6) Uani 1 1 d . . . . .
C00K C 0.064(4) 0.305(3) 0.892(3) 0.039(5) Uani 1 1 d . . . . .
H00K H 0.012484 0.282494 0.973622 0.046 Uiso 1 1 calc R U . . .
O00L O 0.340(3) 0.764(2) 0.1909(18) 0.041(5) Uani 1 1 d . . . . .
O00M O 0.801(4) 0.240(3) 0.181(2) 0.048(5) Uani 1 1 d . . . . .
C00N C -0.200(5) 0.551(4) 0.896(3) 0.048(7) Uani 1 1 d . . . . .
C00O C 0.296(5) 0.407(3) 0.526(3) 0.039(5) Uani 1 1 d . . . . .
O00P O 0.230(4) 0.033(3) 0.998(2) 0.065(8) Uani 1 1 d . . . . .
C00Q C 0.213(5) 0.369(3) 0.651(3) 0.041(6) Uani 1 1 d . . . . .
C00R C 0.287(5) 0.235(3) 0.710(3) 0.044(7) Uani 1 1 d . . . . .
H00R H 0.390120 0.161925 0.667359 0.053 Uiso 1 1 calc R U . . .
C00S C 0.065(5) 0.469(3) 0.709(3) 0.041(6) Uani 1 1 d . . . . .
H00S H 0.010303 0.559956 0.668962 0.050 Uiso 1 1 calc R U . . .
C00V C 0.330(4) 0.579(3) 0.341(3) 0.033(5) Uani 1 1 d . . . . .
C00W C -0.015(5) 0.440(3) 0.838(3) 0.040(6) Uani 1 1 d . . . . .
C14 C 0.482(5) 0.478(4) 0.289(3) 0.051(8) Uani 1 1 d . . . . .
H14 H 0.548097 0.500743 0.210622 0.061 Uiso 1 1 calc R U . . .
O4 O 0.199(4) 1.078(3) 0.445(2) 0.054(6) Uani 1 1 d . . . . .
H4A H 0.141311 1.019699 0.497580 0.080 Uiso 1 1 d R U . . .
H4B H 0.135615 1.166172 0.467917 0.080 Uiso 1 1 d R U . . .

loop_
_atom_site_aniso_label
_atom_site_aniso_U_11
_atom_site_aniso_U_22
_atom_site_aniso_U_33
_atom_site_aniso_U_23
_atom_site_aniso_U_13
_atom_site_aniso_U_12
Pb01 0.0435(7) 0.0242(6) 0.0355(7) 0.0112(4) -0.0021(5) 0.0023(5)
Pb02 0.0451(7) 0.0226(6) 0.0413(7) 0.0110(5) -0.0014(6) 0.0004(5)
C003 0.069(14) 0.020(9) 0.038(9) 0.006(6) -0.011(9) 0.003(8)
C004 0.053(12) 0.026(9) 0.040(9) 0.015(8) -0.004(8) 0.000(7)
C005 0.050(12) 0.020(7) 0.033(8) 0.004(5) -0.006(7) -0.006(6)
O006 0.054(11) 0.035(10) 0.048(10) 0.013(9) -0.008(9) 0.003(8)
O008 0.047(10) 0.029(10) 0.047(9) 0.013(7) -0.014(7) 0.000(8)
O009 0.042(10) 0.033(8) 0.044(11) 0.013(7) -0.002(9) -0.002(7)
O00B 0.058(11) 0.022(8) 0.046(10) 0.009(7) -0.006(9) 0.000(7)
O00C 0.051(11) 0.024(7) 0.037(9) 0.008(7) 0.001(8) -0.002(7)
C00D 0.041(11) 0.025(10) 0.043(9) 0.016(7) -0.005(8) -0.005(8)
C00E 0.048(10) 0.023(9) 0.041(7) 0.010(7) -0.006(6) -0.006(7)
C00F 0.047(13) 0.025(10) 0.051(10) 0.013(8) -0.009(8) -0.004(8)
C00J 0.047(12) 0.025(9) 0.049(9) 0.016(7) -0.010(8) -0.006(7)
C00K 0.038(11) 0.027(8) 0.046(10) 0.015(7) -0.012(9) -0.008(7)
O00L 0.050(11) 0.026(9) 0.035(7) 0.009(6) -0.005(7) -0.001(8)
O00M 0.052(11) 0.038(12) 0.041(7) 0.011(7) -0.004(7) -0.006(9)
C00N 0.055(12) 0.032(9) 0.046(10) 0.010(7) -0.012(8) -0.002(7)
C00O 0.038(11) 0.026(9) 0.046(8) 0.013(6) -0.007(7) -0.007(7)
O00P 0.076(16) 0.037(12) 0.047(9) 0.019(8) -0.004(9) 0.017(11)
C00Q 0.045(12) 0.025(9) 0.044(8) 0.013(6) -0.008(7) -0.005(8)
C00R 0.047(14) 0.027(10) 0.049(9) 0.017(8) -0.008(9) -0.005(8)
C00S 0.051(12) 0.027(10) 0.039(8) 0.011(7) -0.015(7) 0.000(9)
C00V 0.027(9) 0.024(7) 0.052(10) 0.014(6) -0.015(7) -0.013(6)
C00W 0.065(12) 0.019(8) 0.035(8) 0.002(7) -0.017(7) -0.005(7)
C14 0.056(13) 0.031(9) 0.047(12) 0.021(8) -0.005(10) 0.001(8)
O4 0.064(15) 0.039(13) 0.056(14) 0.007(11) -0.005(12) -0.023(12)

loop_
_atom_type_symbol
_atom_type_description
_atom_type_scat_dispersion_real
_atom_type_scat_dispersion_imag
_atom_type_scat_source
C C 0.0181 0.0091 'International Tables Vol C Tables 4.2.6.8 and 6.1.1.4'
H H 0.0000 0.0000 'International Tables Vol C Tables 4.2.6.8 and 6.1.1.4'
O O 0.0492 0.0322 'International Tables Vol C Tables 4.2.6.8 and 6.1.1.4'
Pb Pb -4.0753 8.5060 'International Tables Vol C Tables 4.2.6.8 and 6.1.1.4'

loop_
_geom_angle_atom_site_label_1
_geom_angle_atom_site_label_2
_geom_angle_atom_site_label_3
_geom_angle
_geom_angle_site_symmetry_1
_geom_angle_site_symmetry_3
_geom_angle_publ_flag
O008 Pb01 O008 67.4(8) 1_654 2_566 ?
O008 Pb01 O00P 137.4(8) 1_654 2_656 ?
O008 Pb01 O00P 148.0(9) 2_566 2_656 ?
O009 Pb01 O008 105.0(7) 2_566 1_654 ?
O009 Pb01 O008 50.3(7) 2_566 2_566 ?
O009 Pb01 O00B 73.3(7) 2_566 2_656 ?
O009 Pb01 O00L 119.8(7) 2_566 2_665 ?
O009 Pb01 O00M 103.0(8) 2_566 . ?
O009 Pb01 O00P 117.1(8) 2_566 2_656 ?
O00B Pb01 O008 150.1(8) 2_656 1_654 ?
O00B Pb01 O008 122.6(7) 2_656 2_566 ?
O00B Pb01 O00L 117.1(7) 2_656 2_665 ?
O00B Pb01 O00P 49.8(8) 2_656 2_656 ?
O00L Pb01 O008 90.1(7) 2_665 1_654 ?
O00L Pb01 O008 87.3(7) 2_665 2_566 ?
O00L Pb01 O00P 75.1(7) 2_665 2_656 ?
O00M Pb01 O008 75.5(7) . 1_654 ?
O00M Pb01 O008 121.5(8) . 2_566 ?
O00M Pb01 O00B 75.9(8) . 2_656 ?
O00M Pb01 O00L 137.1(7) . 2_665 ?
O00M Pb01 O00P 88.6(8) . 2_656 ?
O006 Pb02 O00B 156.1(8) 1_465 2_666 ?
O006 Pb02 O00L 122.2(7) 1_465 . ?
O006 Pb02 O00P 121.7(9) 1_465 1_564 ?
O006 Pb02 O4 73.4(8) 1_465 . ?
O00B Pb02 O00L 72.7(7) 2_666 . ?
O00B Pb02 O00P 79.2(8) 2_666 1_564 ?
O00C Pb02 O006 78.1(7) . 1_465 ?
O00C Pb02 O00B 104.3(7) . 2_666 ?
O00C Pb02 O00L 50.3(6) . . ?
O00C Pb02 O00P 116.0(7) . 1_564 ?
O00C Pb02 O4 70.2(7) . . ?
O00P Pb02 O00L 72.2(7) 1_564 . ?
O4 Pb02 O00B 84.9(8) . 2_666 ?
O4 Pb02 O00L 105.4(7) . . ?
O4 Pb02 O00P 164.0(9) . 1_564 ?
O00B C003 C00J 117(3) . . ?
O00P C003 O00B 122(3) . . ?
O00P C003 C00J 121(3) . . ?
C00D C004 C00E 119(3) . . ?
C00D C004 C14 119(3) . . ?
C14 C004 C00E 121(3) . . ?
O00C C005 O00L 123(3) . . ?
O00C C005 C00V 122(3) . . ?
O00L C005 C00V 115(3) . . ?
C00E O006 Pb02 102(2) . 1_645 ?
Pb01 O008 Pb01 112.6(8) 1_456 2_566 ?
C00N O008 Pb01 89.0(19) . 2_566 ?
C00N O008 Pb01 125(2) . 1_456 ?
C00N O009 Pb01 97(2) . 2_566 ?
Pb01 O00B Pb02 106.1(8) 2_656 2_666 ?
C003 O00B Pb01 95.6(19) . 2_656 ?
C003 O00B Pb02 134(2) . 2_666 ?
C005 O00C Pb02 98.9(17) . . ?
C004 C00D H00D 118.8 . . ?
C004 C00D C00O 122(3) . . ?
C00O C00D H00D 118.8 . . ?
O006 C00E C004 116(3) . . ?
O00M C00E C004 120(3) . . ?
O00M C00E O006 124(3) . . ?
C00O C00F H00F 117.5 . . ?
C00O C00F C00V 125(3) . . ?
C00V C00F H00F 117.5 . . ?
C00K C00J C003 118(3) . . ?
C00K C00J C00R 120(3) . . ?
C00R C00J C003 121(3) . . ?
C00J C00K H00K 120.0 . . ?
C00J C00K C00W 120(3) . . ?
C00W C00K H00K 120.0 . . ?
Pb01 O00L Pb02 107.8(7) 2_665 . ?
C005 O00L Pb01 153(2) . 2_665 ?
C005 O00L Pb02 86.0(17) . . ?
C00E O00M Pb01 124(2) . . ?
O008 C00N O009 122(3) . . ?
O008 C00N C00W 117(3) . . ?
O009 C00N C00W 121(3) . . ?
C00D C00O C00Q 119(3) . . ?
C00F C00O C00D 114(3) . . ?
C00F C00O C00Q 126(3) . . ?
Pb01 O00P Pb02 105.0(7) 2_656 1_546 ?
C003 O00P Pb01 89.8(19) . 2_656 ?
C003 O00P Pb02 153(3) . 1_546 ?
C00R C00Q C00O 123(3) . . ?
C00S C00Q C00O 118(3) . . ?
C00S C00Q C00R 119(3) . . ?
C00J C00R C00Q 122(3) . . ?
C00J C00R H00R 119.0 . . ?
C00Q C00R H00R 119.0 . . ?
C00Q C00S H00S 120.2 . . ?
C00Q C00S C00W 120(3) . . ?
C00W C00S H00S 120.2 . . ?
C00F C00V C005 115(3) . . ?
C14 C00V C005 127(3) . . ?
C14 C00V C00F 117(3) . . ?
C00K C00W C00N 124(3) . . ?
C00K C00W C00S 119(3) . . ?
C00S C00W C00N 117(3) . . ?
C004 C14 H14 118.8 . . ?
C00V C14 C004 122(3) . . ?
C00V C14 H14 118.8 . . ?
Pb02 O4 H4A 110.5 . . ?
Pb02 O4 H4B 110.3 . . ?
H4A O4 H4B 103.5 . . ?

loop_
_geom_bond_atom_site_label_1
_geom_bond_atom_site_label_2
_geom_bond_distance
_geom_bond_site_symmetry_2
_geom_bond_publ_flag
Pb01 O008 2.66(2) 1_654 ?
Pb01 O008 2.68(2) 2_566 ?
Pb01 O009 2.49(2) 2_566 ?
Pb01 O00B 2.57(2) 2_656 ?
Pb01 O00L 2.59(2) 2_665 ?
Pb01 O00M 2.54(2) . ?
Pb01 O00P 2.70(3) 2_656 ?
Pb02 O006 2.48(2) 1_465 ?
Pb02 O00B 2.69(3) 2_666 ?
Pb02 O00C 2.468(19) . ?
Pb02 O00L 2.74(2) . ?
Pb02 O00P 2.73(3) 1_564 ?
Pb02 O4 2.63(3) . ?
C003 O00B 1.28(4) . ?
C003 C00J 1.46(4) . ?
C003 O00P 1.26(4) . ?
C004 C00D 1.40(4) . ?
C004 C00E 1.52(4) . ?
C004 C14 1.42(4) . ?
C005 O00C 1.26(4) . ?
C005 O00L 1.27(4) . ?
C005 C00V 1.46(4) . ?
O006 C00E 1.27(4) . ?
O008 C00N 1.24(4) . ?
O009 C00N 1.28(4) . ?
C00D H00D 0.9500 . ?
C00D C00O 1.42(4) . ?
C00E O00M 1.22(4) . ?
C00F H00F 0.9500 . ?
C00F C00O 1.40(4) . ?
C00F C00V 1.45(4) . ?
C00J C00K 1.37(5) . ?
C00J C00R 1.39(5) . ?
C00K H00K 0.9500 . ?
C00K C00W 1.38(4) . ?
C00N C00W 1.53(5) . ?
C00O C00Q 1.47(4) . ?
C00Q C00R 1.39(4) . ?
C00Q C00S 1.33(4) . ?
C00R H00R 0.9500 . ?
C00S H00S 0.9500 . ?
C00S C00W 1.50(4) . ?
C00V C14 1.32(5) . ?
C14 H14 0.9500 . ?
O4 H4A 0.8741 . ?
O4 H4B 0.8735 . ?

loop_
_geom_torsion_atom_site_label_1
_geom_torsion_atom_site_label_2
_geom_torsion_atom_site_label_3
_geom_torsion_atom_site_label_4
_geom_torsion
_geom_torsion_site_symmetry_1
_geom_torsion_site_symmetry_2
_geom_torsion_site_symmetry_3
_geom_torsion_site_symmetry_4
_geom_torsion_publ_flag
Pb01 O008 C00N O009 130(3) 1_456 . . . ?
Pb01 O008 C00N O009 13(4) 2_566 . . . ?
Pb01 O008 C00N C00W -48(4) 1_456 . . . ?
Pb01 O008 C00N C00W -165(3) 2_566 . . . ?
Pb01 O009 C00N O008 -14(4) 2_566 . . . ?
Pb01 O009 C00N C00W 164(3) 2_566 . . . ?
Pb02 O006 C00E C004 -161(2) 1_645 . . . ?
Pb02 O006 C00E O00M 17(4) 1_645 . . . ?
C003 C00J C00K C00W 176(3) . . . . ?
C003 C00J C00R C00Q -176(3) . . . . ?
C004 C00D C00O C00F 1(5) . . . . ?
C004 C00D C00O C00Q -176(3) . . . . ?
C004 C00E O00M Pb01 -52(4) . . . . ?
C005 C00V C14 C004 173(3) . . . . ?
O006 C00E O00M Pb01 131(3) . . . . ?
O008 C00N C00W C00K -9(5) . . . . ?
O008 C00N C00W C00S 160(3) . . . . ?
O009 C00N C00W C00K 172(3) . . . . ?
O009 C00N C00W C00S -18(5) . . . . ?
O00B C003 C00J C00K -178(3) . . . . ?
O00B C003 C00J C00R 0(5) . . . . ?
O00B C003 O00P Pb01 -18(4) . . . 2_656 ?
O00B C003 O00P Pb02 107(5) . . . 1_546 ?
O00C C005 O00L Pb01 -111(4) . . . 2_665 ?
O00C C005 O00L Pb02 11(3) . . . . ?
O00C C005 C00V C00F -2(4) . . . . ?
O00C C005 C00V C14 -171(3) . . . . ?
C00D C004 C00E O006 -17(5) . . . . ?
C00D C004 C00E O00M 166(3) . . . . ?
C00D C004 C14 C00V -2(6) . . . . ?
C00D C00O C00Q C00R 2(5) . . . . ?
C00D C00O C00Q C00S 180(3) . . . . ?
C00E C004 C00D C00O 170(3) . . . . ?
C00E C004 C14 C00V -173(3) . . . . ?
C00F C00O C00Q C00R -175(3) . . . . ?
C00F C00O C00Q C00S 3(5) . . . . ?
C00F C00V C14 C004 4(5) . . . . ?
C00J C003 O00B Pb01 -156(3) . . . 2_656 ?
C00J C003 O00B Pb02 85(4) . . . 2_666 ?
C00J C003 O00P Pb01 157(3) . . . 2_656 ?
C00J C003 O00P Pb02 -79(6) . . . 1_546 ?
C00J C00K C00W C00N 171(3) . . . . ?
C00J C00K C00W C00S 2(5) . . . . ?
C00K C00J C00R C00Q 2(5) . . . . ?
O00L C005 O00C Pb02 -13(3) . . . . ?
O00L C005 C00V C00F 180(3) . . . . ?
O00L C005 C00V C14 11(5) . . . . ?
C00O C00F C00V C005 -174(3) . . . . ?
C00O C00F C00V C14 -4(5) . . . . ?
C00O C00Q C00R C00J 176(3) . . . . ?
C00O C00Q C00S C00W -176(3) . . . . ?
O00P C003 O00B Pb01 19(4) . . . 2_656 ?
O00P C003 O00B Pb02 -100(4) . . . 2_666 ?
O00P C003 C00J C00K 7(5) . . . . ?
O00P C003 C00J C00R -175(4) . . . . ?
C00Q C00S C00W C00K -2(5) . . . . ?
C00Q C00S C00W C00N -173(3) . . . . ?
C00R C00J C00K C00W -2(5) . . . . ?
C00R C00Q C00S C00W 2(5) . . . . ?
C00S C00Q C00R C00J -2(5) . . . . ?
C00V C005 O00C Pb02 169(2) . . . . ?
C00V C005 O00L Pb01 68(5) . . . 2_665 ?
C00V C005 O00L Pb02 -170(2) . . . . ?
C00V C00F C00O C00D 1(5) . . . . ?
C00V C00F C00O C00Q 178(3) . . . . ?
C14 C004 C00D C00O -1(5) . . . . ?
C14 C004 C00E O006 154(4) . . . . ?
C14 C004 C00E O00M -23(5) . . . . ?

loop_
_twin_individual_id
_twin_individual_mass_fraction_refined
1 0.442(3)
2 0.558(3)
